data_7133624
loop_
_publ_author_name
'Alimi, Lukman O.'
'Liu, Xin'
'Zhang, Gengwu'
'Moosa, Basem'
'Khashab, Niveen M.'

_publ_section_title
;
 Polar organic cages for efficiently separating azeotropic mixtures.
;
_journal_issue 77
_journal_name_full 'Chemical communications (Cambridge, England)'
_journal_page_first 10768
_journal_page_last 10771
_journal_paper_doi 10.1039/d4cc03520h
_journal_volume 60
_journal_year 2024
_chemical_formula_moiety 'C36 H42 N8 O6, 2(C H2 Cl2)'
_chemical_formula_sum 'C38 H46 Cl4 N8 O6'
_chemical_formula_weight 852.63
_space_group_crystal_system monoclinic
_space_group_IT_number 14
_space_group_name_Hall '-P 2ybc'
_space_group_name_H-M_alt 'P 1 21/c 1'
_atom_sites_solution_hydrogens mixed
_audit_creation_method SHELXL-2018/3
_audit_update_record
;
2024-06-09 deposited with the CCDC.	2024-08-27 downloaded from the CCDC.
;
_cell_angle_alpha 90
_cell_angle_beta 113.765(2)
_cell_angle_gamma 90
_cell_formula_units_Z 4
_cell_length_a 16.3524(5)
_cell_length_b 14.3350(4)
_cell_length_c 18.8597(5)
_cell_measurement_reflns_used 9917
_cell_measurement_temperature 120(2)
_cell_measurement_theta_max 68.088
_cell_measurement_theta_min 4.008
_cell_volume 4046.1(2)
_computing_cell_refinement 'Bruker SAINT'
_computing_data_collection 'Bruker APEX2'
_computing_data_reduction 'Bruker SAINT'
_computing_molecular_graphics 'Bruker SHELXTL'
_computing_publication_material 'Bruker SHELXTL'
_computing_structure_refinement 'SHELXL-2018/3 (Sheldrick, 2018)'
_computing_structure_solution 'SHELXT 2018/2 (Sheldrick, 2018)'
_diffrn_ambient_temperature 120(2)
_diffrn_measured_fraction_theta_full 1.000
_diffrn_measured_fraction_theta_max 0.999
_diffrn_measurement_device_type 'Bruker APEX-II CCD'
_diffrn_measurement_method '\f and \w scans'
_diffrn_radiation_type CuK\a
_diffrn_radiation_wavelength 1.54184
_diffrn_reflns_av_R_equivalents 0.0674
_diffrn_reflns_av_unetI/netI 0.0261
_diffrn_reflns_Laue_measured_fraction_full 1.000
_diffrn_reflns_Laue_measured_fraction_max 0.999
_diffrn_reflns_limit_h_max 19
_diffrn_reflns_limit_h_min -19
_diffrn_reflns_limit_k_max 17
_diffrn_reflns_limit_k_min -17
_diffrn_reflns_limit_l_max 22
_diffrn_reflns_limit_l_min -22
_diffrn_reflns_number 82129
_diffrn_reflns_point_group_measured_fraction_full 1.000
_diffrn_reflns_point_group_measured_fraction_max 0.999
_diffrn_reflns_theta_full 66.500
_diffrn_reflns_theta_max 68.275
_diffrn_reflns_theta_min 2.953
_exptl_absorpt_coefficient_mu 3.125
_exptl_absorpt_correction_type multi-scan
_exptl_absorpt_process_details SADABS
_exptl_crystal_colour Orange
_exptl_crystal_density_diffrn 1.400
_exptl_crystal_description Block
_exptl_crystal_F_000 1784
_exptl_crystal_size_max 0.3
_exptl_crystal_size_mid 0.2
_exptl_crystal_size_min 0.1
_exptl_transmission_factor_max 0.985
_exptl_transmission_factor_min 0.976
_refine_diff_density_max 0.958
_refine_diff_density_min -0.897
_refine_diff_density_rms 0.069
_refine_ls_extinction_method none
_refine_ls_goodness_of_fit_ref 1.025
_refine_ls_hydrogen_treatment mixed
_refine_ls_matrix_type full
_refine_ls_number_parameters 529
_refine_ls_number_reflns 7412
_refine_ls_number_restraints 0
_refine_ls_restrained_S_all 1.025
_refine_ls_R_factor_all 0.0663
_refine_ls_R_factor_gt 0.0510
_refine_ls_shift/su_max 0.000
_refine_ls_shift/su_mean 0.000
_refine_ls_structure_factor_coef Fsqd
_refine_ls_weighting_details 'w=1/[\s^2^(Fo^2^)+(0.0776P)^2^+5.1183P] where P=(Fo^2^+2Fc^2^)/3'
_refine_ls_weighting_scheme calc
_refine_ls_wR_factor_gt 0.1360
_refine_ls_wR_factor_ref 0.1479
_reflns_Friedel_coverage 0.000
_reflns_number_gt 5864
_reflns_number_total 7412
_reflns_threshold_expression 'I > 2\s(I)'
_cod_data_source_file d4cc03520h2.cif
_cod_data_source_block DIHO-cage@DCM
_cod_depositor_comments 'Adding full bibliography for 7133620--7133624.cif.'
_cod_original_sg_symbol_H-M 'P 21/c'
_cod_database_code 7133624
_shelx_shelxl_version_number 2018/3
_shelx_space_group_comment
;
The symmetry employed for this shelxl refinement is uniquely defined
by the following loop, which should always be used as a source of
symmetry information in preference to the above space-group names.
They are only intended as comments.
;

loop_
_space_group_symop_operation_xyz
'x, y, z'
'-x, y+1/2, -z+1/2'
'-x, -y, -z'
'x, -y-1/2, z-1/2'

loop_
_atom_site_label
_atom_site_type_symbol
_atom_site_fract_x
_atom_site_fract_y
_atom_site_fract_z
_atom_site_U_iso_or_equiv
_atom_site_adp_type
_atom_site_occupancy
_atom_site_site_symmetry_order
_atom_site_calc_flag
_atom_site_refinement_flags_posn
_atom_site_refinement_flags_adp
_atom_site_refinement_flags_occupancy
_atom_site_disorder_assembly
_atom_site_disorder_group
Cl1 Cl 0.68201(6) 0.22496(6) 0.66026(5) 0.0432(2) Uani 1 1 d . . . . .
Cl2 Cl 0.69529(6) 0.12120(8) 0.53299(5) 0.0555(3) Uani 1 1 d . . . . .
Cl3 Cl -0.18474(6) 0.18559(8) 0.34816(5) 0.0589(3) Uani 1 1 d . . . . .
Cl4 Cl -0.15308(7) 0.04773(6) 0.46950(5) 0.0545(3) Uani 1 1 d . . . . .
O6 O 0.19308(13) 0.34491(13) 0.68150(11) 0.0229(4) Uani 1 1 d . . . . .
O3 O 0.07069(13) 0.17834(14) 0.46631(12) 0.0262(4) Uani 1 1 d . . . . .
O4 O 0.43873(13) 0.17090(15) 0.56299(12) 0.0259(4) Uani 1 1 d . . . . .
O2 O 0.30852(14) 0.31134(13) 0.34038(11) 0.0243(4) Uani 1 1 d . . . . .
O1 O 0.39455(13) 0.59805(13) 0.55465(11) 0.0250(4) Uani 1 1 d . . . . .
O5 O 0.10325(13) 0.58186(14) 0.42984(12) 0.0264(4) Uani 1 1 d . . . . .
N7 N -0.02021(14) 0.46047(15) 0.35232(12) 0.0205(5) Uani 1 1 d . . . . .
N2 N 0.51907(14) 0.48894(15) 0.64892(12) 0.0209(5) Uani 1 1 d . . . . .
N1 N 0.51108(14) 0.39125(14) 0.78964(12) 0.0182(4) Uani 1 1 d . . . . .
N6 N 0.32438(14) 0.45787(15) 0.75505(12) 0.0206(5) Uani 1 1 d . . . . .
N5 N 0.44872(14) 0.20698(14) 0.70137(12) 0.0199(4) Uani 1 1 d . . . . .
N4 N 0.06043(14) 0.16948(15) 0.32560(12) 0.0210(5) Uani 1 1 d . . . . .
N8 N -0.00854(14) 0.34094(14) 0.22331(12) 0.0182(4) Uani 1 1 d . . . . .
N3 N 0.17456(14) 0.41417(16) 0.25176(12) 0.0223(5) Uani 1 1 d . . . . .
C7 C 0.27631(17) 0.46393(18) 0.37766(15) 0.0201(5) Uani 1 1 d . . . . .
C28 C 0.22319(17) 0.48460(18) 0.62366(14) 0.0199(5) Uani 1 1 d . . . . .
C4 C 0.42198(17) 0.44168(18) 0.52032(14) 0.0204(5) Uani 1 1 d . . . . .
C16 C 0.20055(17) 0.16694(17) 0.43558(15) 0.0202(5) Uani 1 1 d . . . . .
C33 C 0.17272(17) 0.40334(18) 0.61931(14) 0.0194(5) Uani 1 1 d . . . . .
C19 C 0.30893(17) 0.18774(17) 0.59296(14) 0.0195(5) Uani 1 1 d . . . . .
C34 C 0.00323(17) 0.41184(18) 0.41415(15) 0.0205(5) Uani 1 1 d . . . . .
H34 H -0.028894 0.356369 0.413397 0.025 Uiso 1 1 calc R U . . .
C32 C 0.10119(16) 0.38161(18) 0.55076(14) 0.0196(5) Uani 1 1 d . . . . .
H32 H 0.067590 0.326662 0.548082 0.023 Uiso 1 1 calc R U . . .
C36 C -0.07293(17) 0.41640(18) 0.21394(14) 0.0199(5) Uani 1 1 d . . . . .
H36A H -0.128285 0.403155 0.167685 0.024 Uiso 1 1 calc R U . . .
H36B H -0.047745 0.475496 0.204343 0.024 Uiso 1 1 calc R U . . .
C17 C 0.16124(17) 0.17697(17) 0.48928(15) 0.0211(5) Uani 1 1 d . . . . .
C30 C 0.12601(17) 0.52216(18) 0.49080(15) 0.0204(5) Uani 1 1 d . . . . .
C31 C 0.07743(16) 0.43845(18) 0.48574(14) 0.0193(5) Uani 1 1 d . . . . .
C21 C 0.29368(17) 0.16356(18) 0.46192(15) 0.0218(5) Uani 1 1 d . . . . .
H21 H 0.319888 0.154404 0.425730 0.026 Uiso 1 1 calc R U . . .
C18 C 0.21602(17) 0.18794(18) 0.56697(15) 0.0214(5) Uani 1 1 d . . . . .
H18 H 0.189854 0.195769 0.603332 0.026 Uiso 1 1 calc R U . . .
C27 C 0.30057(16) 0.50794(18) 0.69402(15) 0.0207(5) Uani 1 1 d . . . . .
H27 H 0.334351 0.562050 0.694534 0.025 Uiso 1 1 calc R U . . .
C6 C 0.30032(17) 0.53529(18) 0.43277(15) 0.0216(5) Uani 1 1 d . . . . .
H6 H 0.266305 0.591226 0.421784 0.026 Uiso 1 1 calc R U . . .
C5 C 0.37270(17) 0.52588(18) 0.50299(15) 0.0204(5) Uani 1 1 d . . . . .
C8 C 0.32767(17) 0.38142(18) 0.39339(15) 0.0205(5) Uani 1 1 d . . . . .
C15 C 0.14543(17) 0.16438(18) 0.35220(15) 0.0214(5) Uani 1 1 d . . . . .
H15 H 0.173616 0.158805 0.317119 0.026 Uiso 1 1 calc R U . . .
C10 C 0.19847(17) 0.47604(18) 0.30509(15) 0.0211(5) Uani 1 1 d . . . . .
H10 H 0.164351 0.531685 0.297112 0.025 Uiso 1 1 calc R U . . .
C3 C 0.49672(17) 0.42764(18) 0.59524(15) 0.0211(5) Uani 1 1 d . . . . .
H3 H 0.529703 0.371111 0.604291 0.025 Uiso 1 1 calc R U . . .
C20 C 0.34829(17) 0.17333(18) 0.53976(15) 0.0210(5) Uani 1 1 d . . . . .
C22 C 0.36373(17) 0.20359(17) 0.67501(15) 0.0204(5) Uani 1 1 d . . . . .
H22 H 0.335271 0.211597 0.709677 0.025 Uiso 1 1 calc R U . . .
C13 C -0.05361(17) 0.25058(18) 0.21425(15) 0.0213(5) Uani 1 1 d . . . . .
H13A H -0.093063 0.241576 0.158891 0.026 Uiso 1 1 calc R U . . .
H13B H -0.091884 0.251753 0.243688 0.026 Uiso 1 1 calc R U . . .
C23 C 0.49865(17) 0.21690(18) 0.78516(14) 0.0216(5) Uani 1 1 d . . . . .
H23A H 0.535188 0.160237 0.805669 0.026 Uiso 1 1 calc R U . . .
H23B H 0.455994 0.222194 0.810175 0.026 Uiso 1 1 calc R U . . .
C35 C -0.09694(17) 0.42964(19) 0.28356(14) 0.0222(5) Uani 1 1 d . . . . .
H35A H -0.145356 0.476408 0.270600 0.027 Uiso 1 1 calc R U . . .
H35B H -0.119517 0.369957 0.295074 0.027 Uiso 1 1 calc R U . . .
C1 C 0.57137(17) 0.46773(18) 0.79085(14) 0.0213(5) Uani 1 1 d . . . . .
H1A H 0.626839 0.462325 0.838541 0.026 Uiso 1 1 calc R U . . .
H1B H 0.542634 0.527658 0.793484 0.026 Uiso 1 1 calc R U . . .
C26 C 0.40243(17) 0.48565(19) 0.82343(15) 0.0219(5) Uani 1 1 d . . . . .
H26A H 0.384360 0.498274 0.866693 0.026 Uiso 1 1 calc R U . . .
H26B H 0.427663 0.543824 0.812254 0.026 Uiso 1 1 calc R U . . .
C2 C 0.59631(17) 0.47029(19) 0.72117(15) 0.0221(5) Uani 1 1 d . . . . .
H2A H 0.641854 0.519338 0.729344 0.027 Uiso 1 1 calc R U . . .
H2B H 0.623017 0.409690 0.716916 0.027 Uiso 1 1 calc R U . . .
C24 C 0.55948(17) 0.30201(18) 0.80601(15) 0.0208(5) Uani 1 1 d . . . . .
H24A H 0.599014 0.299346 0.861856 0.025 Uiso 1 1 calc R U . . .
H24B H 0.597842 0.299551 0.776690 0.025 Uiso 1 1 calc R U . . .
C29 C 0.19796(17) 0.54343(18) 0.55906(15) 0.0213(5) Uani 1 1 d . . . . .
H29 H 0.230882 0.599010 0.562170 0.026 Uiso 1 1 calc R U . . .
C9 C 0.39904(17) 0.37141(18) 0.46438(15) 0.0214(5) Uani 1 1 d . . . . .
H9 H 0.433148 0.315533 0.475280 0.026 Uiso 1 1 calc R U . . .
C11 C 0.09560(17) 0.43062(19) 0.18084(14) 0.0228(5) Uani 1 1 d . . . . .
H11A H 0.113462 0.436952 0.136765 0.027 Uiso 1 1 calc R U . . .
H11B H 0.066769 0.489640 0.185592 0.027 Uiso 1 1 calc R U . . .
C12 C 0.02941(17) 0.35068(19) 0.16519(14) 0.0217(5) Uani 1 1 d . . . . .
H12A H -0.019978 0.360289 0.113784 0.026 Uiso 1 1 calc R U . . .
H12B H 0.059823 0.291723 0.162978 0.026 Uiso 1 1 calc R U . . .
C14 C 0.00984(17) 0.16782(18) 0.24163(14) 0.0215(5) Uani 1 1 d . . . . .
H14A H -0.024881 0.109144 0.226708 0.026 Uiso 1 1 calc R U . . .
H14B H 0.051851 0.169151 0.215779 0.026 Uiso 1 1 calc R U . . .
C25 C 0.47367(17) 0.40910(18) 0.84728(14) 0.0215(5) Uani 1 1 d . . . . .
H25A H 0.522788 0.427092 0.896836 0.026 Uiso 1 1 calc R U . . .
H25B H 0.447076 0.350631 0.856307 0.026 Uiso 1 1 calc R U . . .
C37 C 0.6322(2) 0.2016(2) 0.55841(19) 0.0380(7) Uani 1 1 d . . . . .
H37A H 0.571035 0.176893 0.544042 0.046 Uiso 1 1 calc R U . . .
H37B H 0.627585 0.260369 0.529453 0.046 Uiso 1 1 calc R U . . .
C38 C -0.1386(2) 0.1644(3) 0.44979(19) 0.0418(8) Uani 1 1 d . . . . .
H38A H -0.074052 0.179570 0.471884 0.050 Uiso 1 1 calc R U . . .
H38B H -0.168037 0.205396 0.474694 0.050 Uiso 1 1 calc R U . . .
H2 H 0.437(3) 0.580(3) 0.591(2) 0.046(11) Uiso 1 1 d . . . . .
H1 H 0.266(2) 0.326(2) 0.309(2) 0.030(10) Uiso 1 1 d . . . . .
H4 H 0.232(2) 0.366(2) 0.710(2) 0.029(10) Uiso 1 1 d . . . . .
H5 H 0.459(3) 0.181(3) 0.603(2) 0.046(13) Uiso 1 1 d . . . . .
H8 H 0.053(3) 0.174(3) 0.425(3) 0.062(15) Uiso 1 1 d . . . . .
H7 H 0.066(3) 0.558(3) 0.395(2) 0.039(11) Uiso 1 1 d . . . . .

loop_
_atom_site_aniso_label
_atom_site_aniso_U_11
_atom_site_aniso_U_22
_atom_site_aniso_U_33
_atom_site_aniso_U_23
_atom_site_aniso_U_13
_atom_site_aniso_U_12
Cl1 0.0442(5) 0.0419(4) 0.0442(4) -0.0029(3) 0.0184(4) 0.0017(3)
Cl2 0.0348(4) 0.0962(8) 0.0333(4) -0.0071(4) 0.0113(3) 0.0170(5)
Cl3 0.0464(5) 0.0808(7) 0.0437(5) 0.0193(5) 0.0121(4) -0.0073(5)
Cl4 0.0806(7) 0.0426(5) 0.0502(5) -0.0013(4) 0.0368(5) -0.0018(4)
O6 0.0239(10) 0.0250(10) 0.0176(9) 0.0020(8) 0.0062(8) -0.0022(8)
O3 0.0187(9) 0.0369(11) 0.0237(11) -0.0034(9) 0.0093(8) -0.0023(8)
O4 0.0180(9) 0.0371(11) 0.0222(11) 0.0020(9) 0.0078(8) 0.0024(8)
O2 0.0261(11) 0.0243(10) 0.0204(10) -0.0034(8) 0.0073(9) 0.0013(8)
O1 0.0254(10) 0.0231(10) 0.0232(10) -0.0053(8) 0.0065(9) 0.0008(8)
O5 0.0249(10) 0.0298(10) 0.0208(10) 0.0068(8) 0.0053(9) -0.0024(9)
N7 0.0182(11) 0.0250(11) 0.0180(10) -0.0023(9) 0.0070(9) 0.0029(9)
N2 0.0208(11) 0.0248(11) 0.0187(10) 0.0022(9) 0.0096(9) -0.0020(9)
N1 0.0187(10) 0.0188(10) 0.0183(10) 0.0006(8) 0.0086(8) -0.0001(8)
N6 0.0179(10) 0.0240(11) 0.0194(11) -0.0015(9) 0.0071(9) 0.0005(9)
N5 0.0237(11) 0.0173(10) 0.0175(10) 0.0017(8) 0.0070(9) -0.0007(9)
N4 0.0220(11) 0.0195(11) 0.0200(11) -0.0014(8) 0.0071(9) -0.0009(9)
N8 0.0183(10) 0.0197(10) 0.0175(10) -0.0017(8) 0.0081(9) 0.0005(8)
N3 0.0201(11) 0.0274(12) 0.0212(11) 0.0020(9) 0.0103(9) -0.0015(9)
C7 0.0187(12) 0.0242(13) 0.0217(13) 0.0006(10) 0.0125(11) -0.0014(10)
C28 0.0177(12) 0.0252(13) 0.0190(12) -0.0005(10) 0.0097(10) 0.0013(10)
C4 0.0189(12) 0.0228(13) 0.0215(13) 0.0012(10) 0.0101(11) -0.0018(10)
C16 0.0227(13) 0.0169(12) 0.0216(13) 0.0001(10) 0.0096(11) -0.0006(10)
C33 0.0195(12) 0.0225(13) 0.0182(12) 0.0022(10) 0.0098(10) 0.0037(10)
C19 0.0223(13) 0.0169(12) 0.0195(12) 0.0018(10) 0.0089(10) 0.0015(10)
C34 0.0193(12) 0.0206(12) 0.0235(13) -0.0025(10) 0.0107(11) 0.0018(10)
C32 0.0187(12) 0.0197(12) 0.0219(13) -0.0001(10) 0.0100(10) 0.0003(10)
C36 0.0192(12) 0.0231(13) 0.0165(12) -0.0004(10) 0.0063(10) 0.0019(10)
C17 0.0194(12) 0.0189(12) 0.0268(14) 0.0006(10) 0.0112(11) 0.0006(10)
C30 0.0192(12) 0.0237(13) 0.0213(13) 0.0032(10) 0.0112(10) 0.0028(10)
C31 0.0181(12) 0.0227(13) 0.0180(12) -0.0008(10) 0.0082(10) 0.0034(10)
C21 0.0231(13) 0.0240(13) 0.0206(13) 0.0001(10) 0.0112(11) 0.0017(11)
C18 0.0237(13) 0.0210(13) 0.0229(13) 0.0000(10) 0.0129(11) -0.0004(10)
C27 0.0172(12) 0.0239(13) 0.0230(13) -0.0028(10) 0.0101(11) 0.0001(10)
C6 0.0196(12) 0.0228(13) 0.0236(13) 0.0005(10) 0.0097(11) 0.0008(10)
C5 0.0201(12) 0.0212(13) 0.0231(13) -0.0013(10) 0.0120(11) -0.0022(10)
C8 0.0207(12) 0.0222(13) 0.0218(13) -0.0011(10) 0.0119(11) -0.0014(10)
C15 0.0240(13) 0.0199(12) 0.0217(13) -0.0019(10) 0.0104(11) -0.0012(10)
C10 0.0190(12) 0.0240(13) 0.0235(13) 0.0024(11) 0.0118(11) 0.0010(10)
C3 0.0216(13) 0.0213(13) 0.0234(13) 0.0028(10) 0.0123(11) -0.0009(10)
C20 0.0188(12) 0.0208(12) 0.0238(13) 0.0023(10) 0.0088(11) 0.0012(10)
C22 0.0239(13) 0.0183(12) 0.0206(12) 0.0030(10) 0.0106(11) 0.0031(10)
C13 0.0174(12) 0.0231(13) 0.0217(13) -0.0022(10) 0.0059(10) -0.0017(10)
C23 0.0242(13) 0.0213(13) 0.0173(12) 0.0030(10) 0.0061(11) 0.0014(10)
C35 0.0179(12) 0.0271(14) 0.0200(13) -0.0018(10) 0.0060(11) 0.0025(10)
C1 0.0213(13) 0.0223(13) 0.0188(12) -0.0006(10) 0.0064(10) -0.0031(10)
C26 0.0193(12) 0.0261(13) 0.0199(12) -0.0042(10) 0.0075(11) -0.0001(11)
C2 0.0198(13) 0.0246(13) 0.0216(13) 0.0008(10) 0.0081(11) -0.0020(10)
C24 0.0183(12) 0.0219(13) 0.0192(12) 0.0005(10) 0.0045(10) 0.0012(10)
C29 0.0189(12) 0.0231(13) 0.0232(13) 0.0011(10) 0.0097(11) -0.0023(10)
C9 0.0227(13) 0.0203(12) 0.0230(13) 0.0021(10) 0.0110(11) 0.0010(10)
C11 0.0203(13) 0.0302(14) 0.0186(13) 0.0009(11) 0.0085(11) -0.0005(11)
C12 0.0229(13) 0.0272(14) 0.0172(12) -0.0031(10) 0.0103(10) -0.0012(11)
C14 0.0227(13) 0.0206(13) 0.0195(12) -0.0053(10) 0.0066(10) -0.0027(10)
C25 0.0206(13) 0.0256(13) 0.0184(12) 0.0011(10) 0.0080(10) 0.0020(11)
C37 0.0255(15) 0.0471(19) 0.0394(17) 0.0092(14) 0.0111(13) 0.0022(14)
C38 0.0388(18) 0.052(2) 0.0354(17) 0.0035(15) 0.0162(15) -0.0053(15)

loop_
_atom_type_symbol
_atom_type_description
_atom_type_scat_dispersion_real
_atom_type_scat_dispersion_imag
_atom_type_scat_source
C C 0.0181 0.0091 'International Tables Vol C Tables 4.2.6.8 and 6.1.1.4'
H H 0.0000 0.0000 'International Tables Vol C Tables 4.2.6.8 and 6.1.1.4'
Cl Cl 0.3639 0.7018 'International Tables Vol C Tables 4.2.6.8 and 6.1.1.4'
N N 0.0311 0.0180 'International Tables Vol C Tables 4.2.6.8 and 6.1.1.4'
O O 0.0492 0.0322 'International Tables Vol C Tables 4.2.6.8 and 6.1.1.4'

loop_
_geom_angle_atom_site_label_1
_geom_angle_atom_site_label_2
_geom_angle_atom_site_label_3
_geom_angle
_geom_angle_site_symmetry_1
_geom_angle_site_symmetry_3
_geom_angle_publ_flag
C34 N7 C35 118.6(2) . . ?
C3 N2 C2 118.5(2) . . ?
C1 N1 C25 109.6(2) . . ?
C1 N1 C24 110.19(19) . . ?
C25 N1 C24 110.22(19) . . ?
C27 N6 C26 119.0(2) . . ?
C22 N5 C23 118.1(2) . . ?
C15 N4 C14 118.4(2) . . ?
C13 N8 C12 109.94(19) . . ?
C13 N8 C36 109.52(19) . . ?
C12 N8 C36 109.77(19) . . ?
C10 N3 C11 119.2(2) . . ?
C6 C7 C8 119.5(2) . . ?
C6 C7 C10 119.3(2) . . ?
C8 C7 C10 121.2(2) . . ?
C29 C28 C33 119.1(2) . . ?
C29 C28 C27 119.8(2) . . ?
C33 C28 C27 121.1(2) . . ?
C9 C4 C5 119.1(2) . . ?
C9 C4 C3 119.7(2) . . ?
C5 C4 C3 121.1(2) . . ?
C21 C16 C17 119.7(2) . . ?
C21 C16 C15 119.4(2) . . ?
C17 C16 C15 120.8(2) . . ?
O6 C33 C32 119.0(2) . . ?
O6 C33 C28 121.4(2) . . ?
C32 C33 C28 119.6(2) . . ?
C18 C19 C20 119.7(2) . . ?
C18 C19 C22 119.2(2) . . ?
C20 C19 C22 121.1(2) . . ?
N7 C34 C31 122.3(2) . . ?
C33 C32 C31 121.5(2) . . ?
N8 C36 C35 114.1(2) . . ?
O3 C17 C18 119.4(2) . . ?
O3 C17 C16 121.6(2) . . ?
C18 C17 C16 119.0(2) . . ?
O5 C30 C29 119.2(2) . . ?
O5 C30 C31 121.3(2) . . ?
C29 C30 C31 119.4(2) . . ?
C32 C31 C30 119.0(2) . . ?
C32 C31 C34 119.8(2) . . ?
C30 C31 C34 121.2(2) . . ?
C20 C21 C16 121.2(2) . . ?
C17 C18 C19 121.3(2) . . ?
N6 C27 C28 122.0(2) . . ?
C5 C6 C7 121.1(2) . . ?
O1 C5 C6 119.1(2) . . ?
O1 C5 C4 121.4(2) . . ?
C6 C5 C4 119.5(2) . . ?
O2 C8 C9 119.2(2) . . ?
O2 C8 C7 121.5(2) . . ?
C9 C8 C7 119.2(2) . . ?
N4 C15 C16 121.5(2) . . ?
N3 C10 C7 122.1(2) . . ?
N2 C3 C4 122.1(2) . . ?
O4 C20 C21 119.4(2) . . ?
O4 C20 C19 121.5(2) . . ?
C21 C20 C19 119.1(2) . . ?
N5 C22 C19 121.8(2) . . ?
N8 C13 C14 114.0(2) . . ?
N5 C23 C24 112.3(2) . . ?
N7 C35 C36 112.0(2) . . ?
N1 C1 C2 114.6(2) . . ?
N6 C26 C25 110.8(2) . . ?
N2 C2 C1 112.1(2) . . ?
N1 C24 C23 113.8(2) . . ?
C30 C29 C28 121.2(2) . . ?
C8 C9 C4 121.4(2) . . ?
N3 C11 C12 110.8(2) . . ?
N8 C12 C11 114.1(2) . . ?
N4 C14 C13 111.4(2) . . ?
N1 C25 C26 113.7(2) . . ?
Cl2 C37 Cl1 110.83(17) . . ?
Cl4 C38 Cl3 110.90(19) . . ?

loop_
_geom_bond_atom_site_label_1
_geom_bond_atom_site_label_2
_geom_bond_distance
_geom_bond_site_symmetry_2
_geom_bond_publ_flag
Cl1 C37 1.790(3) . ?
Cl2 C37 1.739(3) . ?
Cl3 C38 1.780(3) . ?
Cl4 C38 1.750(4) . ?
O6 C33 1.369(3) . ?
O3 C17 1.365(3) . ?
O4 C20 1.363(3) . ?
O2 C8 1.362(3) . ?
O1 C5 1.366(3) . ?
O5 C30 1.359(3) . ?
N7 C34 1.278(3) . ?
N7 C35 1.463(3) . ?
N2 C3 1.278(3) . ?
N2 C2 1.462(3) . ?
N1 C1 1.468(3) . ?
N1 C25 1.469(3) . ?
N1 C24 1.470(3) . ?
N6 C27 1.277(3) . ?
N6 C26 1.457(3) . ?
N5 C22 1.274(3) . ?
N5 C23 1.464(3) . ?
N4 C15 1.276(3) . ?
N4 C14 1.462(3) . ?
N8 C13 1.466(3) . ?
N8 C12 1.468(3) . ?
N8 C36 1.470(3) . ?
N3 C10 1.278(3) . ?
N3 C11 1.456(3) . ?
C7 C6 1.397(4) . ?
C7 C8 1.411(4) . ?
C7 C10 1.456(4) . ?
C28 C29 1.400(4) . ?
C28 C33 1.411(4) . ?
C28 C27 1.456(4) . ?
C4 C9 1.396(4) . ?
C4 C5 1.414(4) . ?
C4 C3 1.463(4) . ?
C16 C21 1.399(4) . ?
C16 C17 1.409(4) . ?
C16 C15 1.464(4) . ?
C33 C32 1.385(4) . ?
C19 C18 1.396(4) . ?
C19 C20 1.409(4) . ?
C19 C22 1.460(3) . ?
C34 C31 1.456(3) . ?
C32 C31 1.391(4) . ?
C36 C35 1.526(3) . ?
C17 C18 1.384(4) . ?
C30 C29 1.383(4) . ?
C30 C31 1.421(4) . ?
C21 C20 1.384(4) . ?
C6 C5 1.382(4) . ?
C8 C9 1.384(4) . ?
C13 C14 1.523(4) . ?
C23 C24 1.522(4) . ?
C1 C2 1.525(3) . ?
C26 C25 1.530(4) . ?
C11 C12 1.521(4) . ?
